data_4518292
loop_
_publ_author_name
'Taki, Masayasu'
'Kajiwara, Keiji'
'Yamaguchi, Eriko'
'Sato, Yoshikatsu'
'Yamaguchi, Shigehiro'

_publ_section_title
;
 Fused Thiophene-S,S-dioxide-Based Super-Photostable Fluorescent Marker
 for Lipid Droplets
;
_journal_name_full 'ACS Materials Letters'
_journal_page_first 42
_journal_page_last 49
_journal_paper_doi 10.1021/acsmaterialslett.0c00451
_journal_year 2020
_chemical_formula_sum 'C26 H17 N O2 S2'
_chemical_formula_weight 439.52
_space_group_crystal_system triclinic
_space_group_IT_number 2
_space_group_name_Hall '-P 1'
_space_group_name_H-M_alt 'P -1'
_atom_sites_solution_hydrogens geom
_audit_creation_method SHELXL-2013
_cell_angle_alpha 103.346(5)
_cell_angle_beta 91.678(4)
_cell_angle_gamma 100.766(6)
_cell_formula_units_Z 4
_cell_length_a 8.053(3)
_cell_length_b 12.738(5)
_cell_length_c 21.031(8)
_cell_measurement_reflns_used 4900
_cell_measurement_temperature 123(2)
_cell_measurement_theta_max 31.3
_cell_measurement_theta_min 2.1
_cell_volume 2056.2(14)
_computing_structure_refinement 'SHELXL-2013 (Sheldrick, 2013)'
_diffrn_ambient_temperature 123(2)
_diffrn_measured_fraction_theta_full 0.978
_diffrn_measured_fraction_theta_max 0.958
_diffrn_measurement_device_type
;
Saturn70 CCD (4x4 bin mode) with MicroMax-007
;
_diffrn_radiation_type MoK\a
_diffrn_radiation_wavelength 0.71075
_diffrn_reflns_av_R_equivalents 0.0457
_diffrn_reflns_av_unetI/netI 0.1029
_diffrn_reflns_Laue_measured_fraction_full 0.978
_diffrn_reflns_Laue_measured_fraction_max 0.958
_diffrn_reflns_limit_h_max 10
_diffrn_reflns_limit_h_min -9
_diffrn_reflns_limit_k_max 16
_diffrn_reflns_limit_k_min -16
_diffrn_reflns_limit_l_max 27
_diffrn_reflns_limit_l_min -27
_diffrn_reflns_number 16538
_diffrn_reflns_point_group_measured_fraction_full 0.978
_diffrn_reflns_point_group_measured_fraction_max 0.958
_diffrn_reflns_theta_full 25.242
_diffrn_reflns_theta_max 27.498
_diffrn_reflns_theta_min 1.733
_diffrn_source 'Rotating Anode'
_exptl_absorpt_coefficient_mu 0.284
_exptl_absorpt_correction_T_max 1.000
_exptl_absorpt_correction_T_min 0.928
_exptl_absorpt_correction_type multi-scan
_exptl_crystal_colour yellow
_exptl_crystal_density_diffrn 1.420
_exptl_crystal_description needle
_exptl_crystal_F_000 912
_exptl_crystal_size_max 0.100
_exptl_crystal_size_mid 0.050
_exptl_crystal_size_min 0.020
_refine_diff_density_max 0.370
_refine_diff_density_min -0.596
_refine_diff_density_rms 0.084
_refine_ls_extinction_method none
_refine_ls_goodness_of_fit_ref 1.066
_refine_ls_hydrogen_treatment none
_refine_ls_matrix_type full
_refine_ls_number_parameters 559
_refine_ls_number_reflns 9053
_refine_ls_number_restraints 0
_refine_ls_restrained_S_all 1.066
_refine_ls_R_factor_all 0.1168
_refine_ls_R_factor_gt 0.0587
_refine_ls_shift/su_max 0.000
_refine_ls_shift/su_mean 0.000
_refine_ls_structure_factor_coef Fsqd
_refine_ls_weighting_details 'w=1/[\s^2^(Fo^2^)+(0.0322P)^2^+2.1425P] where P=(Fo^2^+2Fc^2^)/3'
_refine_ls_weighting_scheme calc
_refine_ls_wR_factor_gt 0.1002
_refine_ls_wR_factor_ref 0.1332
_reflns_Friedel_coverage 0.000
_reflns_number_gt 5306
_reflns_number_total 9053
_reflns_threshold_expression 'I > 2\s(I)'
_cod_data_source_file tz0c00451_si_007.cif
_cod_data_source_block Kajiwara
_cod_depositor_comments
;
The following automatic conversions were performed:

data item '_exptl_absorpt_correction_type' value 'Multi-scan' was
changed to 'multi-scan' in accordance with the
/home/data/users/saulius/crontab/automatic-downloads/rss-feeds/ACS/lib/dictionaries/cif_core.dic
dictionary named 'cif_core.dic' version 2.4.2 last updated on
2011-04-26.

Automatic conversion script
Id: cif_fix_values 7556 2019-12-06 15:28:31Z antanas 
;
_cod_original_cell_volume 2056.3(13)
_cod_database_code 4518292
_shelx_space_group_comment
;
The symmetry employed for this shelxl refinement is uniquely defined
by the following loop, which should always be used as a source of
symmetry information in preference to the above space-group names.
They are only intended as comments.
;
_shelx_estimated_absorpt_t_min 0.972
_shelx_estimated_absorpt_t_max 0.994
_shelxl_version_number 2013-4

loop_
_space_group_symop_operation_xyz
'x, y, z'
'-x, -y, -z'

loop_
_atom_site_label
_atom_site_type_symbol
_atom_site_fract_x
_atom_site_fract_y
_atom_site_fract_z
_atom_site_U_iso_or_equiv
_atom_site_adp_type
_atom_site_occupancy
_atom_site_site_symmetry_order
_atom_site_calc_flag
_atom_site_refinement_flags_posn
_atom_site_refinement_flags_adp
_atom_site_refinement_flags_occupancy
_atom_site_disorder_assembly
_atom_site_disorder_group
S1 S 0.60131(10) 0.31128(7) 0.37738(4) 0.0210(2) Uani 1 1 d . . . . .
S2 S 0.31443(10) 0.35362(7) 0.53970(4) 0.0207(2) Uani 1 1 d . . . . .
S3 S -0.07931(12) 0.38208(8) 0.03658(5) 0.0342(3) Uani 1 1 d . . . . .
S4 S 0.31143(11) 0.58613(8) 0.16698(4) 0.0232(2) Uani 1 1 d . . . . .
C1 C 0.2325(4) 0.0230(3) 0.04532(17) 0.0298(9) Uani 1 1 d . . . . .
H1 H 0.2395 0.0296 0.0014 0.036 Uiso 1 1 calc R U . . .
N2 N 0.0834(4) 0.1670(2) 0.20021(13) 0.0246(7) Uani 1 1 d . . . . .
O1 O 0.6839(3) 0.21865(19) 0.37100(12) 0.0289(6) Uani 1 1 d . . . . .
O8 O 0.4175(3) 0.6755(2) 0.14750(12) 0.0330(6) Uani 1 1 d . . . . .
O28 O 0.6852(3) 0.4035(2) 0.35372(11) 0.0266(6) Uani 1 1 d . . . . .
C63 C 0.1492(4) 0.2019(3) 0.26669(15) 0.0200(7) Uani 1 1 d . . . . .
C11 C 0.3751(4) 0.3246(3) 0.46080(15) 0.0175(7) Uani 1 1 d . . . . .
C12 C 0.5450(4) 0.3502(3) 0.45818(15) 0.0184(7) Uani 1 1 d . . . . .
C64 C 0.1692(4) 0.1002(3) 0.09064(17) 0.0274(8) Uani 1 1 d . . . . .
H2 H 0.1357 0.1605 0.0778 0.033 Uiso 1 1 calc R U . . .
C14 C 0.6384(4) 0.3973(3) 0.51999(16) 0.0188(7) Uani 1 1 d . . . . .
C15 C 0.0418(4) 0.2101(3) 0.31712(16) 0.0203(7) Uani 1 1 d . . . . .
H28 H -0.0771 0.1887 0.3068 0.024 Uiso 1 1 calc R U . . .
C16 C 0.3262(4) 0.2301(3) 0.28118(16) 0.0210(7) Uani 1 1 d . . . . .
H29 H 0.4021 0.2241 0.2474 0.025 Uiso 1 1 calc R U . . .
N1 N -0.0666(3) 0.8309(2) 0.30716(14) 0.0256(7) Uani 1 1 d . . . . .
C18 C 0.5268(4) 0.4020(3) 0.57087(16) 0.0191(7) Uani 1 1 d . . . . .
C19 C 0.2522(4) 0.4043(3) 0.04886(16) 0.0220(8) Uani 1 1 d . . . . .
C20 C 0.2064(4) 0.0025(3) 0.17269(17) 0.0269(8) Uani 1 1 d . . . . .
H3 H 0.1956 -0.0055 0.2163 0.032 Uiso 1 1 calc R U . . .
C21 C 0.5862(4) 0.4421(3) 0.63603(17) 0.0240(8) Uani 1 1 d . . . . .
H30 H 0.5103 0.4451 0.6699 0.029 Uiso 1 1 calc R U . . .
C22 C 0.2030(4) 0.4847(3) 0.10004(15) 0.0205(7) Uani 1 1 d . . . . .
C23 C 0.8710(4) 0.4753(3) 0.60123(17) 0.0236(8) Uani 1 1 d . . . . .
H31 H 0.9887 0.5023 0.6127 0.028 Uiso 1 1 calc R U . . .
C24 C 0.0811(4) 0.7925(3) 0.40060(17) 0.0250(8) Uani 1 1 d . . . . .
H4 H 0.0462 0.7155 0.3829 0.030 Uiso 1 1 calc R U . . .
C25 C 0.2781(4) 0.2779(3) 0.39728(15) 0.0169(7) Uani 1 1 d . . . . .
C26 C 0.3849(4) 0.2666(3) 0.34622(16) 0.0204(7) Uani 1 1 d . . . . .
O27 O 0.3881(3) 0.5353(2) 0.21151(12) 0.0358(7) Uani 1 1 d . . . . .
C28 C 0.1545(4) 0.0902(3) 0.15421(16) 0.0235(8) Uani 1 1 d . . . . .
C29 C -0.2176(4) 0.8758(3) 0.30519(16) 0.0224(8) Uani 1 1 d . . . . .
C30 C -0.0172(4) 0.5661(3) 0.15212(16) 0.0229(8) Uani 1 1 d . . . . .
C31 C -0.0708(4) 0.1971(3) 0.18210(16) 0.0231(8) Uani 1 1 d . . . . .
C32 C 0.7588(4) 0.4775(3) 0.65050(17) 0.0248(8) Uani 1 1 d . . . . .
H32 H 0.8020 0.5039 0.6950 0.030 Uiso 1 1 calc R U . . .
C33 C 0.0340(4) 0.4836(3) 0.09997(16) 0.0244(8) Uani 1 1 d . . . . .
C34 C 0.2739(4) -0.0733(3) 0.12767(18) 0.0299(9) Uani 1 1 d . . . . .
H5 H 0.3121 -0.1318 0.1408 0.036 Uiso 1 1 calc R U . . .
C35 C 0.1217(5) 0.2581(3) -0.04500(17) 0.0312(9) Uani 1 1 d . . . . .
H6 H 0.0241 0.2160 -0.0720 0.037 Uiso 1 1 calc R U . . .
C36 C -0.1752(4) 0.5931(3) 0.16399(18) 0.0283(8) Uani 1 1 d . . . . .
H7 H -0.2728 0.5527 0.1365 0.034 Uiso 1 1 calc R U . . .
C37 C 0.1212(4) 0.6273(3) 0.19419(16) 0.0224(8) Uani 1 1 d . . . . .
C38 C 0.8134(4) 0.4343(3) 0.53577(17) 0.0224(8) Uani 1 1 d . . . . .
H33 H 0.8906 0.4314 0.5024 0.027 Uiso 1 1 calc R U . . .
C39 C -0.3374(4) 0.8616(3) 0.35011(17) 0.0267(8) Uani 1 1 d . . . . .
H8 H -0.3210 0.8213 0.3817 0.032 Uiso 1 1 calc R U . . .
C40 C -0.3855(5) 0.9789(3) 0.25758(18) 0.0315(9) Uani 1 1 d . . . . .
H9 H -0.4030 1.0186 0.2257 0.038 Uiso 1 1 calc R U . . .
C41 C -0.1906(4) 0.1216(3) 0.13703(16) 0.0276(8) Uani 1 1 d . . . . .
H10 H -0.1697 0.0505 0.1180 0.033 Uiso 1 1 calc R U . . .
C42 C -0.2561(5) 0.3268(3) 0.19352(18) 0.0344(9) Uani 1 1 d . . . . .
H11 H -0.2788 0.3970 0.2135 0.041 Uiso 1 1 calc R U . . .
C43 C 0.4127(5) 0.3819(3) 0.03382(17) 0.0262(8) Uani 1 1 d . . . . .
H12 H 0.5116 0.4234 0.0602 0.031 Uiso 1 1 calc R U . . .
C44 C 0.2855(4) -0.0634(3) 0.06358(18) 0.0307(9) Uani 1 1 d . . . . .
H13 H 0.3296 -0.1159 0.0324 0.037 Uiso 1 1 calc R U . . .
C45 C -0.1046(5) 0.2998(3) 0.20941(17) 0.0300(9) Uani 1 1 d . . . . .
H14 H -0.0224 0.3525 0.2395 0.036 Uiso 1 1 calc R U . . .
C46 C 0.4240(5) 0.2985(3) -0.01990(17) 0.0301(9) Uani 1 1 d . . . . .
H15 H 0.5319 0.2824 -0.0304 0.036 Uiso 1 1 calc R U . . .
C47 C 0.1033(4) 0.2488(3) 0.38219(16) 0.0192(7) Uani 1 1 d . . . . .
H34 H 0.0276 0.2553 0.4160 0.023 Uiso 1 1 calc R U . . .
C48 C -0.1890(4) 0.6786(3) 0.21575(18) 0.0285(9) Uani 1 1 d . . . . .
H16 H -0.2976 0.6959 0.2235 0.034 Uiso 1 1 calc R U . . .
C49 C 0.0918(5) 0.9781(3) 0.39320(18) 0.0318(9) Uani 1 1 d . . . . .
H17 H 0.0647 1.0292 0.3700 0.038 Uiso 1 1 calc R U . . .
C50 C 0.1109(4) 0.7136(3) 0.24600(16) 0.0234(8) Uani 1 1 d . . . . .
H18 H 0.2090 0.7535 0.2734 0.028 Uiso 1 1 calc R U . . .
C51 C 0.1759(4) 0.8324(3) 0.46028(17) 0.0278(8) Uani 1 1 d . . . . .
H19 H 0.2054 0.7818 0.4833 0.033 Uiso 1 1 calc R U . . .
C52 C -0.3744(5) 0.2519(4) 0.14865(19) 0.0362(10) Uani 1 1 d . . . . .
H20 H -0.4788 0.2703 0.1377 0.043 Uiso 1 1 calc R U . . .
C53 C -0.2416(4) 0.9344(3) 0.25864(17) 0.0268(8) Uani 1 1 d . . . . .
H21 H -0.1598 0.9438 0.2277 0.032 Uiso 1 1 calc R U . . .
C54 C -0.0492(4) 0.7412(3) 0.25753(17) 0.0240(8) Uani 1 1 d . . . . .
C55 C 0.1069(4) 0.3412(3) 0.00902(17) 0.0265(8) Uani 1 1 d . . . . .
C56 C 0.2279(5) 0.9427(3) 0.48685(18) 0.0297(9) Uani 1 1 d . . . . .
H22 H 0.2924 0.9686 0.5279 0.036 Uiso 1 1 calc R U . . .
C57 C 0.1853(5) 1.0161(3) 0.45301(19) 0.0345(9) Uani 1 1 d . . . . .
H23 H 0.2204 1.0931 0.4710 0.041 Uiso 1 1 calc R U . . .
C58 C -0.5037(4) 0.9655(3) 0.30279(18) 0.0283(9) Uani 1 1 d . . . . .
H24 H -0.6015 0.9971 0.3023 0.034 Uiso 1 1 calc R U . . .
C59 C 0.0377(4) 0.8668(3) 0.36698(17) 0.0236(8) Uani 1 1 d . . . . .
C60 C -0.3406(5) 0.1502(3) 0.11983(18) 0.0332(9) Uani 1 1 d . . . . .
H25 H -0.4206 0.0994 0.0880 0.040 Uiso 1 1 calc R U . . .
C61 C 0.2806(5) 0.2376(3) -0.05881(18) 0.0319(9) Uani 1 1 d . . . . .
H26 H 0.2921 0.1808 -0.0956 0.038 Uiso 1 1 calc R U . . .
C62 C -0.4806(5) 0.9064(3) 0.34872(18) 0.0315(9) Uani 1 1 d . . . . .
H27 H -0.5632 0.8965 0.3793 0.038 Uiso 1 1 calc R U . . .

loop_
_atom_site_aniso_label
_atom_site_aniso_U_11
_atom_site_aniso_U_22
_atom_site_aniso_U_33
_atom_site_aniso_U_23
_atom_site_aniso_U_13
_atom_site_aniso_U_12
S1 0.0146(4) 0.0261(5) 0.0192(4) 0.0009(4) 0.0006(3) 0.0023(4)
S2 0.0186(4) 0.0254(5) 0.0166(4) 0.0041(3) 0.0001(3) 0.0020(4)
S3 0.0211(5) 0.0390(6) 0.0317(5) -0.0068(4) -0.0008(4) -0.0016(4)
S4 0.0182(4) 0.0309(5) 0.0179(4) 0.0016(4) -0.0007(3) 0.0038(4)
C1 0.031(2) 0.035(2) 0.0202(18) 0.0018(16) 0.0020(16) 0.0039(18)
N2 0.0222(16) 0.0330(18) 0.0166(15) 0.0000(13) -0.0053(12) 0.0085(14)
O1 0.0205(13) 0.0295(14) 0.0350(15) -0.0005(12) 0.0014(11) 0.0116(11)
O8 0.0241(14) 0.0314(15) 0.0370(15) 0.0039(12) 0.0079(12) -0.0060(11)
O28 0.0209(13) 0.0332(14) 0.0226(13) 0.0070(11) 0.0045(10) -0.0029(11)
C63 0.0197(18) 0.0221(18) 0.0165(17) 0.0006(14) -0.0010(14) 0.0055(14)
C11 0.0172(17) 0.0156(17) 0.0196(17) 0.0039(13) -0.0016(14) 0.0041(14)
C12 0.0208(18) 0.0165(17) 0.0168(17) 0.0042(13) -0.0027(14) 0.0014(14)
C64 0.027(2) 0.034(2) 0.0207(18) 0.0049(16) -0.0047(15) 0.0084(17)
C14 0.0198(17) 0.0158(17) 0.0198(17) 0.0035(13) -0.0022(14) 0.0024(14)
C15 0.0161(17) 0.0225(18) 0.0202(17) 0.0029(14) -0.0028(14) 0.0020(14)
C16 0.0191(18) 0.0238(19) 0.0192(17) 0.0019(14) 0.0036(14) 0.0058(15)
N1 0.0182(15) 0.0311(17) 0.0261(16) -0.0008(13) -0.0046(13) 0.0117(13)
C18 0.0194(17) 0.0157(17) 0.0234(18) 0.0090(14) -0.0019(14) 0.0019(14)
C19 0.0237(19) 0.0236(19) 0.0192(17) 0.0070(15) -0.0009(14) 0.0038(15)
C20 0.0229(19) 0.033(2) 0.0211(18) 0.0046(16) -0.0073(15) -0.0005(16)
C21 0.026(2) 0.0228(19) 0.0214(18) 0.0045(15) -0.0030(15) 0.0029(15)
C22 0.0193(18) 0.0261(19) 0.0149(16) 0.0034(14) -0.0023(14) 0.0043(15)
C23 0.0202(18) 0.0204(18) 0.0275(19) 0.0060(15) -0.0071(15) -0.0015(15)
C24 0.0247(19) 0.0207(18) 0.029(2) 0.0052(15) 0.0030(16) 0.0045(15)
C25 0.0171(17) 0.0176(17) 0.0167(16) 0.0034(13) 0.0014(13) 0.0059(14)
C26 0.0135(16) 0.0238(19) 0.0221(18) 0.0032(14) -0.0002(14) 0.0024(14)
O27 0.0330(15) 0.0548(18) 0.0231(14) 0.0075(13) -0.0032(12) 0.0207(14)
C28 0.0172(18) 0.029(2) 0.0210(18) 0.0004(15) -0.0047(14) 0.0047(15)
C29 0.0209(18) 0.0236(19) 0.0219(18) 0.0042(15) -0.0029(14) 0.0048(15)
C30 0.0212(18) 0.0247(19) 0.0204(18) 0.0021(15) 0.0007(14) 0.0026(15)
C31 0.0182(18) 0.033(2) 0.0178(17) 0.0054(15) -0.0017(14) 0.0044(16)
C32 0.031(2) 0.0209(19) 0.0183(17) 0.0012(14) -0.0086(15) 0.0018(16)
C33 0.0187(18) 0.028(2) 0.0215(18) 0.0000(15) -0.0022(14) -0.0002(15)
C34 0.025(2) 0.030(2) 0.031(2) 0.0016(17) -0.0038(16) 0.0050(17)
C35 0.032(2) 0.031(2) 0.025(2) -0.0016(16) 0.0007(17) 0.0012(17)
C36 0.0192(19) 0.028(2) 0.031(2) -0.0006(16) -0.0017(16) -0.0004(16)
C37 0.0196(18) 0.0249(19) 0.0229(18) 0.0065(15) -0.0004(15) 0.0041(15)
C38 0.0242(19) 0.0183(18) 0.0252(19) 0.0063(15) -0.0010(15) 0.0045(15)
C39 0.027(2) 0.027(2) 0.0264(19) 0.0097(16) 0.0005(16) 0.0038(16)
C40 0.028(2) 0.031(2) 0.033(2) 0.0067(17) -0.0064(17) 0.0054(17)
C41 0.026(2) 0.035(2) 0.0196(18) 0.0054(16) -0.0007(15) 0.0022(17)
C42 0.037(2) 0.044(3) 0.031(2) 0.0177(19) 0.0062(18) 0.020(2)
C43 0.026(2) 0.029(2) 0.0215(18) 0.0037(15) -0.0015(15) 0.0043(16)
C44 0.026(2) 0.028(2) 0.030(2) -0.0088(17) 0.0012(16) 0.0050(17)
C45 0.030(2) 0.034(2) 0.026(2) 0.0047(17) -0.0020(16) 0.0066(17)
C46 0.032(2) 0.037(2) 0.0243(19) 0.0063(17) 0.0076(17) 0.0131(18)
C47 0.0160(17) 0.0217(18) 0.0209(17) 0.0075(14) 0.0033(14) 0.0027(14)
C48 0.0159(18) 0.029(2) 0.037(2) 0.0015(17) 0.0045(16) 0.0045(16)
C49 0.036(2) 0.024(2) 0.035(2) 0.0066(17) -0.0056(18) 0.0083(17)
C50 0.0181(18) 0.027(2) 0.0232(18) 0.0046(15) -0.0042(15) 0.0016(15)
C51 0.031(2) 0.031(2) 0.0246(19) 0.0090(16) 0.0023(16) 0.0123(17)
C52 0.0181(19) 0.067(3) 0.035(2) 0.029(2) 0.0067(17) 0.015(2)
C53 0.0227(19) 0.030(2) 0.027(2) 0.0071(16) 0.0035(15) 0.0047(16)
C54 0.0236(19) 0.0246(19) 0.0232(18) 0.0039(15) -0.0003(15) 0.0061(16)
C55 0.025(2) 0.028(2) 0.0242(19) 0.0044(16) 0.0037(15) 0.0035(16)
C56 0.031(2) 0.032(2) 0.0240(19) -0.0008(16) -0.0031(16) 0.0117(18)
C57 0.042(2) 0.0195(19) 0.036(2) -0.0031(17) -0.0063(19) 0.0048(18)
C58 0.0200(19) 0.027(2) 0.034(2) -0.0003(17) -0.0050(16) 0.0071(16)
C59 0.0198(18) 0.027(2) 0.0240(19) 0.0023(15) -0.0011(15) 0.0084(16)
C60 0.022(2) 0.050(3) 0.025(2) 0.0118(18) -0.0028(16) -0.0006(18)
C61 0.039(2) 0.031(2) 0.0228(19) 0.0013(16) 0.0029(17) 0.0046(18)
C62 0.023(2) 0.043(2) 0.027(2) 0.0063(18) 0.0033(16) 0.0062(18)

loop_
_atom_type_symbol
_atom_type_description
_atom_type_scat_dispersion_real
_atom_type_scat_dispersion_imag
_atom_type_scat_source
C C 0.0033 0.0016 'International Tables Vol C Tables 4.2.6.8 and 6.1.1.4'
H H 0.0000 0.0000 'International Tables Vol C Tables 4.2.6.8 and 6.1.1.4'
N N 0.0061 0.0033 'International Tables Vol C Tables 4.2.6.8 and 6.1.1.4'
O O 0.0106 0.0060 'International Tables Vol C Tables 4.2.6.8 and 6.1.1.4'
S S 0.1246 0.1234 'International Tables Vol C Tables 4.2.6.8 and 6.1.1.4'

loop_
_geom_angle_atom_site_label_1
_geom_angle_atom_site_label_2
_geom_angle_atom_site_label_3
_geom_angle
_geom_angle_site_symmetry_1
_geom_angle_site_symmetry_3
_geom_angle_publ_flag
O28 S1 O1 117.33(15) . . ?
O28 S1 C12 112.73(15) . . ?
O1 S1 C12 109.21(15) . . ?
O28 S1 C26 112.08(15) . . ?
O1 S1 C26 110.56(15) . . ?
C12 S1 C26 92.12(16) . . ?
C11 S2 C18 91.00(16) . . ?
C33 S3 C55 91.15(17) . . ?
O8 S4 O27 117.17(16) . . ?
O8 S4 C22 112.74(16) . . ?
O27 S4 C22 109.87(16) . . ?
O8 S4 C37 109.12(16) . . ?
O27 S4 C37 112.78(16) . . ?
C22 S4 C37 92.53(16) . . ?
C44 C1 C64 120.5(3) . . ?
C63 N2 C28 120.6(3) . . ?
C63 N2 C31 118.9(3) . . ?
C28 N2 C31 119.9(3) . . ?
C15 C63 C16 119.9(3) . . ?
C15 C63 N2 120.8(3) . . ?
C16 C63 N2 119.3(3) . . ?
C12 C11 C25 115.2(3) . . ?
C12 C11 S2 112.5(2) . . ?
C25 C11 S2 132.2(2) . . ?
C11 C12 C14 115.0(3) . . ?
C11 C12 S1 110.8(2) . . ?
C14 C12 S1 134.2(3) . . ?
C28 C64 C1 120.4(3) . . ?
C38 C14 C18 119.4(3) . . ?
C38 C14 C12 130.6(3) . . ?
C18 C14 C12 110.0(3) . . ?
C47 C15 C63 121.7(3) . . ?
C26 C16 C63 117.4(3) . . ?
C54 N1 C59 123.4(3) . . ?
C54 N1 C29 118.8(3) . . ?
C59 N1 C29 116.4(3) . . ?
C21 C18 C14 121.5(3) . . ?
C21 C18 S2 127.0(3) . . ?
C14 C18 S2 111.5(2) . . ?
C43 C19 C55 119.6(3) . . ?
C43 C19 C22 130.9(3) . . ?
C55 C19 C22 109.5(3) . . ?
C34 C20 C28 120.3(3) . . ?
C32 C21 C18 118.1(3) . . ?
C33 C22 C19 115.3(3) . . ?
C33 C22 S4 110.0(2) . . ?
C19 C22 S4 134.6(3) . . ?
C38 C23 C32 121.0(3) . . ?
C51 C24 C59 119.1(3) . . ?
C26 C25 C47 118.7(3) . . ?
C26 C25 C11 111.2(3) . . ?
C47 C25 C11 130.0(3) . . ?
C16 C26 C25 123.2(3) . . ?
C16 C26 S1 126.3(3) . . ?
C25 C26 S1 110.5(2) . . ?
C64 C28 C20 119.3(3) . . ?
C64 C28 N2 120.5(3) . . ?
C20 C28 N2 120.2(3) . . ?
C39 C29 C53 120.3(3) . . ?
C39 C29 N1 120.0(3) . . ?
C53 C29 N1 119.8(3) . . ?
C37 C30 C36 117.9(3) . . ?
C37 C30 C33 111.2(3) . . ?
C36 C30 C33 130.9(3) . . ?
C45 C31 C41 119.0(3) . . ?
C45 C31 N2 121.2(3) . . ?
C41 C31 N2 119.8(3) . . ?
C21 C32 C23 121.4(3) . . ?
C22 C33 C30 115.6(3) . . ?
C22 C33 S3 111.9(2) . . ?
C30 C33 S3 132.5(3) . . ?
C44 C34 C20 119.9(4) . . ?
C61 C35 C55 118.8(3) . . ?
C48 C36 C30 119.6(3) . . ?
C50 C37 C30 123.6(3) . . ?
C50 C37 S4 125.6(3) . . ?
C30 C37 S4 110.6(3) . . ?
C23 C38 C14 118.4(3) . . ?
C62 C39 C29 119.8(3) . . ?
C58 C40 C53 120.0(4) . . ?
C60 C41 C31 120.0(4) . . ?
C52 C42 C45 120.0(4) . . ?
C46 C43 C19 118.8(3) . . ?
C1 C44 C34 119.6(3) . . ?
C42 C45 C31 120.9(4) . . ?
C43 C46 C61 121.1(3) . . ?
C15 C47 C25 119.0(3) . . ?
C36 C48 C54 122.4(3) . . ?
C59 C49 C57 120.5(3) . . ?
C37 C50 C54 118.3(3) . . ?
C56 C51 C24 121.7(3) . . ?
C60 C52 C42 119.7(3) . . ?
C40 C53 C29 119.6(3) . . ?
N1 C54 C48 120.8(3) . . ?
N1 C54 C50 121.0(3) . . ?
C48 C54 C50 118.1(3) . . ?
C35 C55 C19 120.6(3) . . ?
C35 C55 S3 127.3(3) . . ?
C19 C55 S3 112.1(3) . . ?
C51 C56 C57 118.9(3) . . ?
C49 C57 C56 120.3(3) . . ?
C40 C58 C62 120.4(3) . . ?
C49 C59 C24 119.4(3) . . ?
C49 C59 N1 119.0(3) . . ?
C24 C59 N1 121.6(3) . . ?
C52 C60 C41 120.5(4) . . ?
C35 C61 C46 121.2(3) . . ?
C39 C62 C58 119.9(3) . . ?

loop_
_geom_bond_atom_site_label_1
_geom_bond_atom_site_label_2
_geom_bond_distance
_geom_bond_site_symmetry_2
_geom_bond_publ_flag
S1 O28 1.441(2) . ?
S1 O1 1.441(2) . ?
S1 C12 1.755(3) . ?
S1 C26 1.784(3) . ?
S2 C11 1.721(3) . ?
S2 C18 1.757(3) . ?
S3 C33 1.725(3) . ?
S3 C55 1.749(4) . ?
S4 O8 1.437(3) . ?
S4 O27 1.440(3) . ?
S4 C22 1.755(3) . ?
S4 C37 1.778(3) . ?
C1 C44 1.379(5) . ?
C1 C64 1.385(5) . ?
N2 C63 1.420(4) . ?
N2 C28 1.423(4) . ?
N2 C31 1.432(4) . ?
C63 C15 1.386(4) . ?
C63 C16 1.409(4) . ?
C11 C12 1.352(4) . ?
C11 C25 1.465(4) . ?
C12 C14 1.424(4) . ?
C64 C28 1.379(5) . ?
C14 C38 1.404(4) . ?
C14 C18 1.415(4) . ?
C15 C47 1.385(4) . ?
C16 C26 1.377(4) . ?
N1 C54 1.390(4) . ?
N1 C59 1.423(4) . ?
N1 C29 1.442(4) . ?
C18 C21 1.384(4) . ?
C19 C43 1.404(5) . ?
C19 C55 1.413(5) . ?
C19 C22 1.425(4) . ?
C20 C34 1.388(5) . ?
C20 C28 1.393(5) . ?
C21 C32 1.381(5) . ?
C22 C33 1.359(4) . ?
C23 C38 1.387(5) . ?
C23 C32 1.393(5) . ?
C24 C51 1.386(5) . ?
C24 C59 1.391(5) . ?
C25 C26 1.394(4) . ?
C25 C47 1.394(4) . ?
C29 C39 1.386(5) . ?
C29 C53 1.390(5) . ?
C30 C37 1.390(4) . ?
C30 C36 1.393(5) . ?
C30 C33 1.461(5) . ?
C31 C45 1.382(5) . ?
C31 C41 1.390(5) . ?
C34 C44 1.387(5) . ?
C35 C61 1.379(5) . ?
C35 C55 1.388(5) . ?
C36 C48 1.374(5) . ?
C37 C50 1.374(4) . ?
C39 C62 1.381(5) . ?
C40 C58 1.381(5) . ?
C40 C53 1.383(5) . ?
C41 C60 1.387(5) . ?
C42 C52 1.379(5) . ?
C42 C45 1.380(5) . ?
C43 C46 1.379(5) . ?
C46 C61 1.386(5) . ?
C48 C54 1.400(5) . ?
C49 C59 1.378(5) . ?
C49 C57 1.382(5) . ?
C50 C54 1.412(5) . ?
C51 C56 1.366(5) . ?
C52 C60 1.378(5) . ?
C56 C57 1.383(5) . ?
C58 C62 1.383(5) . ?

loop_
_geom_torsion_atom_site_label_1
_geom_torsion_atom_site_label_2
_geom_torsion_atom_site_label_3
_geom_torsion_atom_site_label_4
_geom_torsion
_geom_torsion_site_symmetry_1
_geom_torsion_site_symmetry_2
_geom_torsion_site_symmetry_3
_geom_torsion_site_symmetry_4
_geom_torsion_publ_flag
C28 N2 C63 C15 -136.5(3) . . . . ?
C31 N2 C63 C15 34.3(5) . . . . ?
C28 N2 C63 C16 44.4(5) . . . . ?
C31 N2 C63 C16 -144.7(3) . . . . ?
C18 S2 C11 C12 -0.2(3) . . . . ?
C18 S2 C11 C25 179.7(3) . . . . ?
C25 C11 C12 C14 179.0(3) . . . . ?
S2 C11 C12 C14 -1.1(4) . . . . ?
C25 C11 C12 S1 -3.5(4) . . . . ?
S2 C11 C12 S1 176.36(16) . . . . ?
O28 S1 C12 C11 118.4(2) . . . . ?
O1 S1 C12 C11 -109.3(2) . . . . ?
C26 S1 C12 C11 3.4(3) . . . . ?
O28 S1 C12 C14 -64.7(4) . . . . ?
O1 S1 C12 C14 67.6(4) . . . . ?
C26 S1 C12 C14 -179.8(3) . . . . ?
C44 C1 C64 C28 -1.6(5) . . . . ?
C11 C12 C14 C38 -179.3(3) . . . . ?
S1 C12 C14 C38 4.0(6) . . . . ?
C11 C12 C14 C18 2.2(4) . . . . ?
S1 C12 C14 C18 -174.5(3) . . . . ?
C16 C63 C15 C47 2.0(5) . . . . ?
N2 C63 C15 C47 -177.1(3) . . . . ?
C15 C63 C16 C26 -0.9(5) . . . . ?
N2 C63 C16 C26 178.2(3) . . . . ?
C38 C14 C18 C21 -0.3(5) . . . . ?
C12 C14 C18 C21 178.4(3) . . . . ?
C38 C14 C18 S2 179.0(2) . . . . ?
C12 C14 C18 S2 -2.3(3) . . . . ?
C11 S2 C18 C21 -179.3(3) . . . . ?
C11 S2 C18 C14 1.5(3) . . . . ?
C14 C18 C21 C32 -0.1(5) . . . . ?
S2 C18 C21 C32 -179.3(3) . . . . ?
C43 C19 C22 C33 179.8(4) . . . . ?
C55 C19 C22 C33 0.3(4) . . . . ?
C43 C19 C22 S4 -2.4(6) . . . . ?
C55 C19 C22 S4 178.1(3) . . . . ?
O8 S4 C22 C33 -112.4(3) . . . . ?
O27 S4 C22 C33 114.9(3) . . . . ?
C37 S4 C22 C33 -0.4(3) . . . . ?
O8 S4 C22 C19 69.7(4) . . . . ?
O27 S4 C22 C19 -63.0(4) . . . . ?
C37 S4 C22 C19 -178.3(4) . . . . ?
C12 C11 C25 C26 1.7(4) . . . . ?
S2 C11 C25 C26 -178.2(3) . . . . ?
C12 C11 C25 C47 -175.9(3) . . . . ?
S2 C11 C25 C47 4.2(6) . . . . ?
C63 C16 C26 C25 -0.8(5) . . . . ?
C63 C16 C26 S1 -177.9(3) . . . . ?
C47 C25 C26 C16 1.4(5) . . . . ?
C11 C25 C26 C16 -176.5(3) . . . . ?
C47 C25 C26 S1 178.9(2) . . . . ?
C11 C25 C26 S1 0.9(3) . . . . ?
O28 S1 C26 C16 59.3(3) . . . . ?
O1 S1 C26 C16 -73.6(3) . . . . ?
C12 S1 C26 C16 174.9(3) . . . . ?
O28 S1 C26 C25 -118.0(2) . . . . ?
O1 S1 C26 C25 109.0(3) . . . . ?
C12 S1 C26 C25 -2.4(3) . . . . ?
C1 C64 C28 C20 1.0(5) . . . . ?
C1 C64 C28 N2 -177.5(3) . . . . ?
C34 C20 C28 C64 0.7(5) . . . . ?
C34 C20 C28 N2 179.2(3) . . . . ?
C63 N2 C28 C64 -142.7(3) . . . . ?
C31 N2 C28 C64 46.6(5) . . . . ?
C63 N2 C28 C20 38.8(5) . . . . ?
C31 N2 C28 C20 -131.9(3) . . . . ?
C54 N1 C29 C39 109.1(4) . . . . ?
C59 N1 C29 C39 -58.0(4) . . . . ?
C54 N1 C29 C53 -71.6(4) . . . . ?
C59 N1 C29 C53 121.3(4) . . . . ?
C63 N2 C31 C45 38.7(5) . . . . ?
C28 N2 C31 C45 -150.4(3) . . . . ?
C63 N2 C31 C41 -140.3(3) . . . . ?
C28 N2 C31 C41 30.6(5) . . . . ?
C18 C21 C32 C23 1.2(5) . . . . ?
C38 C23 C32 C21 -1.9(5) . . . . ?
C19 C22 C33 C30 -179.7(3) . . . . ?
S4 C22 C33 C30 2.0(4) . . . . ?
C19 C22 C33 S3 0.3(4) . . . . ?
S4 C22 C33 S3 -178.00(18) . . . . ?
C37 C30 C33 C22 -2.9(4) . . . . ?
C36 C30 C33 C22 175.0(4) . . . . ?
C37 C30 C33 S3 177.0(3) . . . . ?
C36 C30 C33 S3 -5.1(6) . . . . ?
C55 S3 C33 C22 -0.6(3) . . . . ?
C55 S3 C33 C30 179.4(4) . . . . ?
C28 C20 C34 C44 -1.8(5) . . . . ?
C37 C30 C36 C48 0.5(5) . . . . ?
C33 C30 C36 C48 -177.2(4) . . . . ?
C36 C30 C37 C50 -1.0(5) . . . . ?
C33 C30 C37 C50 177.2(3) . . . . ?
C36 C30 C37 S4 -175.8(3) . . . . ?
C33 C30 C37 S4 2.4(4) . . . . ?
O8 S4 C37 C50 -60.7(3) . . . . ?
O27 S4 C37 C50 71.3(4) . . . . ?
C22 S4 C37 C50 -175.9(3) . . . . ?
O8 S4 C37 C30 114.0(3) . . . . ?
O27 S4 C37 C30 -114.0(3) . . . . ?
C22 S4 C37 C30 -1.2(3) . . . . ?
C32 C23 C38 C14 1.5(5) . . . . ?
C18 C14 C38 C23 -0.4(5) . . . . ?
C12 C14 C38 C23 -178.8(3) . . . . ?
C53 C29 C39 C62 -0.3(5) . . . . ?
N1 C29 C39 C62 179.0(3) . . . . ?
C45 C31 C41 C60 0.4(5) . . . . ?
N2 C31 C41 C60 179.4(3) . . . . ?
C55 C19 C43 C46 0.2(5) . . . . ?
C22 C19 C43 C46 -179.4(4) . . . . ?
C64 C1 C44 C34 0.5(5) . . . . ?
C20 C34 C44 C1 1.2(5) . . . . ?
C52 C42 C45 C31 -1.6(6) . . . . ?
C41 C31 C45 C42 1.4(5) . . . . ?
N2 C31 C45 C42 -177.6(3) . . . . ?
C19 C43 C46 C61 0.2(5) . . . . ?
C63 C15 C47 C25 -1.4(5) . . . . ?
C26 C25 C47 C15 -0.3(5) . . . . ?
C11 C25 C47 C15 177.2(3) . . . . ?
C30 C36 C48 C54 0.4(6) . . . . ?
C30 C37 C50 C54 0.5(5) . . . . ?
S4 C37 C50 C54 174.5(3) . . . . ?
C59 C24 C51 C56 -0.1(5) . . . . ?
C45 C42 C52 C60 0.0(6) . . . . ?
C58 C40 C53 C29 0.3(5) . . . . ?
C39 C29 C53 C40 0.3(5) . . . . ?
N1 C29 C53 C40 -179.0(3) . . . . ?
C59 N1 C54 C48 150.7(3) . . . . ?
C29 N1 C54 C48 -15.5(5) . . . . ?
C59 N1 C54 C50 -32.1(5) . . . . ?
C29 N1 C54 C50 161.7(3) . . . . ?
C36 C48 C54 N1 176.4(3) . . . . ?
C36 C48 C54 C50 -0.9(6) . . . . ?
C37 C50 C54 N1 -176.9(3) . . . . ?
C37 C50 C54 C48 0.4(5) . . . . ?
C61 C35 C55 C19 0.5(6) . . . . ?
C61 C35 C55 S3 -179.7(3) . . . . ?
C43 C19 C55 C35 -0.5(5) . . . . ?
C22 C19 C55 C35 179.1(3) . . . . ?
C43 C19 C55 S3 179.7(3) . . . . ?
C22 C19 C55 S3 -0.7(4) . . . . ?
C33 S3 C55 C35 -179.1(4) . . . . ?
C33 S3 C55 C19 0.8(3) . . . . ?
C24 C51 C56 C57 -0.3(6) . . . . ?
C59 C49 C57 C56 1.0(6) . . . . ?
C51 C56 C57 C49 -0.2(6) . . . . ?
C53 C40 C58 C62 -1.0(6) . . . . ?
C57 C49 C59 C24 -1.4(6) . . . . ?
C57 C49 C59 N1 176.4(3) . . . . ?
C51 C24 C59 C49 1.0(5) . . . . ?
C51 C24 C59 N1 -176.8(3) . . . . ?
C54 N1 C59 C49 139.9(4) . . . . ?
C29 N1 C59 C49 -53.6(5) . . . . ?
C54 N1 C59 C24 -42.4(5) . . . . ?
C29 N1 C59 C24 124.1(4) . . . . ?
C42 C52 C60 C41 1.8(6) . . . . ?
C31 C41 C60 C52 -2.0(5) . . . . ?
C55 C35 C61 C46 -0.1(6) . . . . ?
C43 C46 C61 C35 -0.3(6) . . . . ?
C29 C39 C62 C58 -0.3(5) . . . . ?
C40 C58 C62 C39 0.9(6) . . . . ?
